data_4113832
loop_
_publ_author_name
'Toshiaki Nagata'
'Masako Nakagawa'
'Atsushi Nishida'

_publ_section_title
;
 The First Total Synthesis of Nakadomarin A
;
_journal_name_full 'Journal of the American Chemical Society'
_journal_page_first 7484
_journal_page_last 7485
_journal_paper_doi 10.1021/ja034464j
_journal_volume 125
_journal_year 2003
_chemical_formula_moiety 'C28 H32 N2 O4 S '
_chemical_formula_sum 'C28 H32 N2 O4 S'
_chemical_formula_weight 492.63
_space_group_IT_number 19
_symmetry_cell_setting orthorhombic
_symmetry_Int_Tables_number 19
_symmetry_space_group_name_Hall 'P 2ac 2ab'
_symmetry_space_group_name_H-M 'P 21 21 21'
_cell_angle_alpha 90
_cell_angle_beta 90
_cell_angle_gamma 90
_cell_formula_units_Z 4
_cell_length_a 10.780(2)
_cell_length_b 12.270(2)
_cell_length_c 18.705(4)
_cell_measurement_reflns_used 0
_cell_measurement_temperature 173.2
_cell_measurement_theta_max 0.0
_cell_measurement_theta_min 0.0
_cell_volume 2474.1(8)
_computing_cell_refinement 'MSC/AFC Diffractometer Control'
_computing_data_collection 'MSC/AFC Diffractometer Control'
_computing_data_reduction 'teXsan for Windows (MSC, 1997)'
_computing_publication_material 'teXsan for Windows (MSC, 1997)'
_computing_structure_refinement 'teXsan for Windows (MSC, 1997)'
_computing_structure_solution
;
SIR92 (Altomare, et. al. 1993)
;
_diffrn_ambient_temperature 173.2
_diffrn_measurement_device 'Bruker Smart 1000 CCD'
_diffrn_measurement_method \w-2\q
_diffrn_orient_matrix_UB_11 0.00000
_diffrn_orient_matrix_UB_12 0.00000
_diffrn_orient_matrix_UB_13 0.00000
_diffrn_orient_matrix_UB_21 0.00000
_diffrn_orient_matrix_UB_22 0.00000
_diffrn_orient_matrix_UB_23 0.00000
_diffrn_orient_matrix_UB_31 0.00000
_diffrn_orient_matrix_UB_32 0.00000
_diffrn_orient_matrix_UB_33 0.00000
_diffrn_radiation_detector 'scintillation counter'
_diffrn_radiation_monochromator graphite
_diffrn_radiation_source 'Rigaku rotating anode'
_diffrn_radiation_type 'Mo K\a'
_diffrn_radiation_wavelength 0.7107
_diffrn_reflns_av_R_equivalents 0.08660
_diffrn_reflns_av_sigmaI/netI 0.072
_diffrn_reflns_limit_h_max 11
_diffrn_reflns_limit_h_min -14
_diffrn_reflns_limit_k_max 16
_diffrn_reflns_limit_k_min -9
_diffrn_reflns_limit_l_max 25
_diffrn_reflns_limit_l_min -24
_diffrn_reflns_number 14949
_diffrn_reflns_reduction_process 'Lp corrections applied'
_diffrn_reflns_theta_max 28.62
_diffrn_reflns_theta_min 1.09
_diffrn_standards_decay_% 0.00
_diffrn_standards_interval_count 0
_diffrn_standards_number 0
_exptl_absorpt_coefficient_mu 0.169
_exptl_absorpt_correction_type none
_exptl_crystal_colour clear
_exptl_crystal_density_diffrn 1.322
_exptl_crystal_description prism
_exptl_crystal_F_000 1048.00
_exptl_crystal_size_max 0.25
_exptl_crystal_size_mid 0.20
_exptl_crystal_size_min 0.20
_refine_diff_density_max 0.55
_refine_diff_density_min -0.33
_refine_ls_extinction_method none
_refine_ls_goodness_of_fit_all 1.802
_refine_ls_goodness_of_fit_ref 1.800
_refine_ls_hydrogen_treatment noref
_refine_ls_matrix_type full
_refine_ls_number_constraints 0
_refine_ls_number_parameters 326
_refine_ls_number_reflns 2503
_refine_ls_number_restraints 0
_refine_ls_R_factor_all 0.0620
_refine_ls_R_factor_gt 0.0620
_refine_ls_shift/su_max 1.8200
_refine_ls_shift/su_mean 0.0076
_refine_ls_structure_factor_coef F
_refine_ls_weighting_details 'w = 1/[\s^2^(Fo) + 0.00063|Fo|^2^]'
_refine_ls_weighting_scheme sigma
_refine_ls_wR_factor_all 0.0820
_refine_ls_wR_factor_ref 0.0820
_reflns_number_gt 2503
_reflns_number_total 3399
_reflns_threshold_expression I>2.00\s(I)
_cod_data_source_file ja034464jsi20030212_095126_2.cif
_cod_data_source_block '_JA034464[compound24]'
_cod_original_cell_volume 2474.2(7)
_cod_original_sg_symbol_H-M 'P 21 21 21 '
_cod_original_formula_sum 'C28 H32 N2 O4 S '
_cod_database_code 4113832

loop_
_symmetry_equiv_pos_as_xyz
'   +x,   +y,   +z'
'1/2-x,   -y,1/2+z'
'1/2+x,1/2-y,   -z'
'   -x,1/2+y,1/2-z'

loop_
_atom_site_label
_atom_site_fract_x
_atom_site_fract_y
_atom_site_fract_z
_atom_site_U_iso_or_equiv
_atom_site_occupancy
_atom_site_refinement_flags
_atom_site_adp_type
_atom_site_calc_flag
S(1) 0.25982(9) 0.24990(9) 0.07344(6) 0.0332(3) 1.000 . Uani d
O(1) 0.1451(3) 0.2232(3) 0.1075(2) 0.0491(10) 1.000 . Uani d
O(2) 0.2606(3) 0.2955(3) 0.0034(2) 0.0469(9) 1.000 . Uani d
O(3) 0.2513(3) 0.7138(2) 0.20355(13) 0.0364(8) 1.000 . Uani d
O(4) 0.2154(3) 0.7117(3) 0.0313(2) 0.0379(8) 1.000 . Uani d
N(1) 0.3314(3) 0.3342(3) 0.1258(2) 0.0302(9) 1.000 . Uani d
N(2) 0.4034(3) 0.6431(3) 0.0579(2) 0.0227(8) 1.000 . Uani d
C(1) 0.3503(4) 0.1301(3) 0.0700(2) 0.0280(10) 1.000 . Uani d
C(2) 0.3232(4) 0.0440(3) 0.1152(2) 0.0304(10) 1.000 . Uani d
C(3) 0.3955(4) -0.0495(4) 0.1119(3) 0.0415(13) 1.000 . Uani d
C(4) 0.4932(5) -0.0555(4) 0.0651(3) 0.0440(13) 1.000 . Uani d
C(5) 0.4490(4) 0.1247(4) 0.0225(2) 0.0355(12) 1.000 . Uani d
C(6) 0.5205(4) 0.0315(4) 0.0209(3) 0.0406(13) 1.000 . Uani d
C(7) 0.4455(4) 0.3860(3) 0.1012(2) 0.0301(11) 1.000 . Uani d
C(8) 0.3134(5) 0.3254(5) 0.2052(3) 0.066(2) 1.000 . Uani d
C(9) 0.4120(6) 0.3761(4) 0.2453(3) 0.052(2) 1.000 . Uani d
C(10) 0.4575(4) 0.4872(4) 0.2214(2) 0.0347(12) 1.000 . Uani d
C(11) 0.4591(4) 0.4961(3) 0.1365(2) 0.0258(10) 1.000 . Uani d
C(12) 0.3519(3) 0.5753(3) 0.1149(2) 0.0213(9) 1.000 . Uani d
C(13) 0.3268(4) 0.6296(3) 0.1854(2) 0.0261(10) 1.000 . Uani d
C(14) 0.3789(4) 0.5831(3) 0.2422(2) 0.0284(10) 1.000 . Uani d
C(15) 0.3350(4) 0.6413(4) 0.3038(2) 0.0350(11) 1.000 . Uani d
C(16) 0.2576(5) 0.7191(4) 0.2785(2) 0.0423(13) 1.000 . Uani d
C(17) 0.5739(4) 0.5590(4) 0.1110(2) 0.0336(11) 1.000 . Uani d
C(18) 0.5346(4) 0.6160(4) 0.0427(2) 0.0278(10) 1.000 . Uani d
C(19) 0.3272(4) 0.7048(4) 0.0161(2) 0.0297(11) 1.000 . Uani d
C(20) 0.3818(4) 0.7535(4) -0.0507(2) 0.0329(11) 1.000 . Uani d
C(21) 0.3409(4) 0.6804(4) -0.1130(2) 0.0423(13) 1.000 . Uani d
C(22) 0.3569(5) 0.5584(4) -0.0967(2) 0.0435(13) 1.000 . Uani d
C(23) 0.4902(4) 0.5218(4) -0.0800(2) 0.0400(13) 1.000 . Uani d
C(24) 0.5593(4) 0.5505(4) -0.0235(2) 0.0390(12) 1.000 . Uani d
C(25) 0.1823(8) 0.8040(6) 0.3126(3) 0.109(3) 1.000 . Uani d
C(26) 0.0843(9) 0.8506(9) 0.2823(6) 0.046(3) 0.500 S Uani d
C(27) 0.1620(12) 0.9070(8) 0.2771(5) 0.054(3) 0.500 S Uani d
C(28) 0.0505(9) 0.9632(6) 0.3217(4) 0.123(3) 1.000 . Uani d
C(29) 0.0072(7) 1.0475(6) 0.2983(3) 0.083(2) 1.000 . Uani d
H(1) 0.2575 0.0477 0.1499 0.034 1.000 . Uiso c
H(2) 0.3687 -0.1024 0.1372 0.065 1.000 . Uiso c
H(3) 0.5438 -0.1161 0.0599 0.031 1.000 . Uiso c
H(4) 0.6027 0.0285 -0.0090 0.068 1.000 . Uiso c
H(5) 0.4706 0.1854 -0.0045 0.026 1.000 . Uiso c
H(6) 0.5165 0.3391 0.1122 0.037 1.000 . Uiso c
H(7) 0.4401 0.3875 0.0509 0.022 1.000 . Uiso c
H(8) 0.2545 0.3581 0.2165 0.113 1.000 . Uiso c
H(9) 0.2994 0.2412 0.2117 0.087 1.000 . Uiso c
H(10) 0.4728 0.3208 0.2389 0.125 1.000 . Uiso c
H(11) 0.3837 0.3743 0.2918 0.044 1.000 . Uiso c
H(12) 0.5587 0.5108 0.2450 0.035 1.000 . Uiso c
H(13) 0.2755 0.5450 0.0984 0.025 1.000 . Uiso c
H(14) 0.3609 0.6284 0.3555 0.043 1.000 . Uiso c
H(15) 0.6038 0.6140 0.1457 0.036 1.000 . Uiso c
H(16) 0.6314 0.5148 0.1015 0.036 1.000 . Uiso c
H(17) 0.5649 0.6889 0.0347 0.029 1.000 . Uiso c
H(18) 0.4758 0.7666 -0.0489 0.039 1.000 . Uiso c
H(19) 0.3520 0.8304 -0.0579 0.036 1.000 . Uiso c
H(20) 0.2464 0.6943 -0.1267 0.046 1.000 . Uiso c
H(21) 0.3923 0.7036 -0.1511 0.058 1.000 . Uiso c
H(22) 0.3014 0.5340 -0.0514 0.027 1.000 . Uiso c
H(23) 0.3313 0.5052 -0.1355 0.056 1.000 . Uiso c
H(24) 0.5493 0.5073 -0.1144 0.046 1.000 . Uiso c
H(25) 0.6421 0.5046 -0.0237 0.033 1.000 . Uiso c
H(26) -0.0329 1.0607 0.2452 0.122 1.000 . Uiso c
H(27) -0.0120 1.1041 0.3379 0.087 1.000 . Uiso c

loop_
_atom_site_aniso_label
_atom_site_aniso_U_11
_atom_site_aniso_U_22
_atom_site_aniso_U_33
_atom_site_aniso_U_12
_atom_site_aniso_U_13
_atom_site_aniso_U_23
S(1) 0.0298(5) 0.0270(5) 0.0428(5) 0.0042(5) -0.0036(5) -0.0014(5)
O(1) 0.030(2) 0.043(2) 0.073(2) -0.004(2) 0.005(2) -0.002(2)
O(2) 0.062(2) 0.041(2) 0.038(2) 0.005(2) -0.013(2) 0.006(2)
O(3) 0.044(2) 0.038(2) 0.027(1) 0.016(2) 0.006(1) -0.0020(12)
O(4) 0.033(2) 0.043(2) 0.038(2) 0.012(2) -0.0031(13) 0.003(2)
N(1) 0.034(2) 0.023(2) 0.034(2) -0.008(2) 0.004(2) 0.002(2)
N(2) 0.026(2) 0.019(2) 0.022(2) 0.003(1) 0.0010(13) 0.0016(13)
C(1) 0.026(2) 0.020(2) 0.038(2) -0.004(2) -0.004(2) 0.001(2)
C(2) 0.026(2) 0.025(2) 0.041(2) -0.008(2) -0.007(2) 0.001(2)
C(3) 0.047(3) 0.028(2) 0.049(3) -0.005(2) -0.013(2) 0.007(2)
C(4) 0.051(3) 0.024(2) 0.057(3) 0.009(2) -0.018(3) -0.006(2)
C(5) 0.036(2) 0.028(2) 0.043(2) -0.004(2) 0.001(2) -0.001(2)
C(6) 0.039(3) 0.036(3) 0.046(3) 0.003(2) -0.005(2) -0.010(2)
C(7) 0.042(2) 0.015(2) 0.033(2) 0.003(2) 0.009(2) 0.005(2)
C(8) 0.079(4) 0.080(4) 0.040(3) -0.053(4) 0.002(3) 0.002(3)
C(9) 0.091(4) 0.029(2) 0.036(2) -0.005(3) 0.002(3) 0.005(2)
C(10) 0.048(3) 0.030(2) 0.026(2) 0.002(2) -0.004(2) 0.005(2)
C(11) 0.033(2) 0.018(2) 0.026(2) -0.005(2) -0.001(2) 0.004(2)
C(12) 0.020(2) 0.020(2) 0.024(2) -0.002(2) 0.002(2) -0.002(2)
C(13) 0.032(2) 0.019(2) 0.028(2) 0.002(2) 0.002(2) 0.002(2)
C(14) 0.036(2) 0.022(2) 0.028(2) -0.007(2) -0.002(2) 0.004(2)
C(15) 0.047(3) 0.030(2) 0.027(2) -0.005(2) 0.001(2) 0.004(2)
C(16) 0.055(3) 0.047(3) 0.025(2) 0.014(3) 0.006(2) 0.001(2)
C(17) 0.029(2) 0.033(2) 0.039(2) 0.002(2) -0.001(2) 0.008(2)
C(18) 0.021(2) 0.028(2) 0.034(2) 0.001(2) 0.002(2) 0.004(2)
C(19) 0.035(2) 0.025(2) 0.029(2) -0.003(2) 0.000(2) -0.001(2)
C(20) 0.041(2) 0.028(2) 0.029(2) 0.004(2) -0.004(2) 0.007(2)
C(21) 0.044(3) 0.057(3) 0.026(2) -0.007(3) -0.004(2) 0.000(2)
C(22) 0.060(3) 0.036(3) 0.034(2) -0.014(3) -0.002(2) -0.013(2)
C(23) 0.046(3) 0.038(3) 0.036(3) 0.008(2) 0.017(2) 0.001(2)
C(24) 0.038(2) 0.041(3) 0.038(2) 0.008(2) 0.012(2) 0.005(2)
C(25) 0.168(7) 0.119(6) 0.041(3) 0.108(5) 0.004(4) -0.008(4)
C(26) 0.033(5) 0.042(6) 0.064(6) -0.007(5) 0.002(5) -0.036(5)
C(27) 0.081(8) 0.032(5) 0.049(6) 0.024(6) 0.018(6) -0.010(5)
C(28) 0.201(8) 0.095(5) 0.072(4) 0.106(6) -0.003(5) -0.008(4)
C(29) 0.096(5) 0.085(5) 0.066(4) 0.034(5) -0.009(4) -0.010(4)

loop_
_atom_type_symbol
_atom_type_oxidation_number
_atom_type_number_in_cell
_atom_type_scat_dispersion_real
_atom_type_scat_dispersion_imag
_atom_type_scat_source
C 0 112 0.002 0.002
;International Tables for Crystallography
(1992, Vol. C, Table 6.1.1.2)
;
H 0 128 0.000 0.000
;International Tables for Crystallography
(1992, Vol. C, Table 6.1.1.2)
;
N 0 8 0.004 0.003
;International Tables for Crystallography
(1992, Vol. C, Table 6.1.1.2)
;
O 0 16 0.008 0.006
;International Tables for Crystallography
(1992, Vol. C, Table 6.1.1.2)
;
S 0 4 0.110 0.124
;International Tables for Crystallography
(1992, Vol. C, Table 6.1.1.2)
;

loop_
_geom_angle_atom_site_label_1
_geom_angle_atom_site_label_2
_geom_angle_atom_site_label_3
_geom_angle
_geom_angle_publ_flag
O1 S1 O2 120.3(3) ?
O1 S1 N1 106.8(3) ?
O1 S1 C1 107.7(3) ?
O2 S1 N1 107.6(3) ?
O2 S1 C1 106.9(3) ?
N1 S1 C1 106.9(2) ?
C13 O3 C16 104.8(4) ?
S1 N1 C7 119.3(4) ?
S1 N1 C8 119.3(4) ?
C7 N1 C8 116.9(5) ?
C12 N2 C18 112.0(4) ?
C12 N2 C19 120.3(4) ?
C18 N2 C19 126.2(4) ?
S1 C1 C2 119.8(4) ?
S1 C1 C5 119.1(4) ?
C2 C1 C5 121.1(5) ?
C1 C2 C3 119.0(5) ?
C1 C2 H1 122.1 no
C3 C2 H1 118.8 no
C2 C3 C4 120.2(6) ?
C2 C3 H2 114.4 no
C4 C3 H2 125.1 no
C3 C4 C6 120.3(6) ?
C3 C4 H3 124.2 no
C6 C4 H3 115.5 no
C1 C5 C6 118.8(6) ?
C1 C5 H5 120.1 no
C6 C5 H5 120.9 no
C4 C6 C5 120.5(6) ?
C4 C6 H4 118.2 no
C5 C6 H4 120.8 no
N1 C7 C11 109.5(4) ?
N1 C7 H6 109.7 no
N1 C7 H7 105.8 no
C11 C7 H6 110.9 no
C11 C7 H7 115.1 no
H6 C7 H7 105.7 no
N1 C8 C9 112.8(6) ?
N1 C8 H8 109.7 no
N1 C8 H9 101.8 no
C9 C8 H8 103.7 no
C9 C8 H9 118.0 no
H8 C8 H9 111.0 no
C8 C9 C10 118.2(6) ?
C8 C9 H10 97.7 no
C8 C9 H11 103.7 no
C10 C9 H10 112.5 no
C10 C9 H11 113.9 no
H10 C9 H11 109.3 no
C9 C10 C11 111.1(5) ?
C9 C10 C14 116.5(5) ?
C9 C10 H12 113.5 no
C11 C10 C14 102.1(4) ?
C11 C10 H12 109.6 no
C14 C10 H12 103.1 no
C7 C11 C10 111.9(4) ?
C7 C11 C12 111.7(4) ?
C7 C11 C17 113.1(5) ?
C10 C11 C12 107.0(4) ?
C10 C11 C17 110.7(5) ?
C12 C11 C17 101.7(4) ?
N2 C12 C11 105.2(4) ?
N2 C12 C13 117.1(4) ?
N2 C12 H13 108.3 no
C11 C12 C13 100.5(4) ?
C11 C12 H13 118.7 no
C13 C12 H13 107.5 no
O3 C13 C12 131.7(5) ?
O3 C13 C14 112.3(5) ?
C12 C13 C14 115.7(5) ?
C10 C14 C13 111.6(5) ?
C10 C14 C15 141.5(5) ?
C13 C14 C15 106.8(5) ?
C14 C15 C16 105.9(5) ?
C14 C15 H14 126.5 no
C16 C15 H14 127.6 no
O3 C16 C15 110.2(5) ?
O3 C16 C25 116.1(6) ?
C15 C16 C25 133.7(6) ?
C11 C17 C18 105.6(4) ?
C11 C17 H15 113.7 no
C11 C17 H16 109.6 no
C18 C17 H15 109.2 no
C18 C17 H16 108.9 no
H15 C17 H16 109.7 no
N2 C18 C17 102.1(4) ?
N2 C18 C24 116.7(5) ?
N2 C18 H17 98.3 no
C17 C18 C24 113.5(5) ?
C17 C18 H17 117.6 no
C24 C18 H17 108.0 no
O4 C19 N2 119.5(5) ?
O4 C19 C20 122.9(5) ?
N2 C19 C20 117.4(5) ?
C19 C20 C21 106.6(5) ?
C19 C20 H18 114.9 no
C19 C20 H19 111.0 no
C21 C20 H18 113.6 no
C21 C20 H19 110.8 no
H18 C20 H19 99.9 no
C20 C21 C22 112.7(5) ?
C20 C21 H20 111.4 no
C20 C21 H21 103.2 no
C22 C21 H20 108.1 no
C22 C21 H21 112.1 no
H20 C21 H21 109.3 no
C21 C22 C23 115.4(5) ?
C21 C22 H22 111.3 no
C21 C22 H23 117.0 no
C23 C22 H22 106.1 no
C23 C22 H23 102.2 no
H22 C22 H23 103.5 no
C22 C23 C24 127.1(5) ?
C22 C23 H24 124.0 no
C24 C23 H24 102.6 no
C18 C24 C23 133.9(5) ?
C18 C24 H25 116.1 no
C23 C24 H25 109.0 no
C16 C25 C26 124.1(9) ?
C16 C25 C27 120.3(8) ?
C26 C25 C27 46.0(9) ?
C25 C26 C27 72.6(12) ?
C25 C26 C28 110.8(10) ?
C27 C26 C28 70.8(11) ?
C25 C27 C26 61.3(11) ?
C25 C27 C28 104.3(10) ?
C26 C27 C28 69.7(11) ?
C26 C28 C27 39.5(7) ?
C26 C28 C29 130.8(10) ?
C27 C28 C29 117.5(11) ?
C28 C29 H26 127.1 no
C28 C29 H27 113.0 no
H26 C29 H27 118.0 no

loop_
_geom_bond_atom_site_label_1
_geom_bond_atom_site_label_2
_geom_bond_distance
_geom_bond_publ_flag
S1 O1 1.429(4) ?
S1 O2 1.425(4) ?
S1 N1 1.620(5) ?
S1 C1 1.765(5) ?
O3 C13 1.358(6) ?
O3 C16 1.406(6) ?
O4 C19 1.241(7) ?
N1 C7 1.458(7) ?
N1 C8 1.501(8) ?
N2 C12 1.462(6) ?
N2 C18 1.480(7) ?
N2 C19 1.363(7) ?
C1 C2 1.384(8) ?
C1 C5 1.388(8) ?
C2 C3 1.388(8) ?
C2 H1 0.96 no
C3 C4 1.371(9) ?
C3 H2 0.85 no
C4 C6 1.381(9) ?
C4 H3 0.93 no
C5 C6 1.380(8) ?
C5 H5 0.93 no
C6 H4 1.05 no
C7 C11 1.511(7) ?
C7 H6 0.98 no
C7 H7 0.94 no
C8 C9 1.443(10) ?
C8 H8 0.78 no
C8 H9 1.05 no
C9 C10 1.516(9) ?
C9 H10 0.95 no
C9 H11 0.92 no
C10 C11 1.593(7) ?
C10 C14 1.501(8) ?
C10 H12 1.21 no
C11 C12 1.563(7) ?
C11 C17 1.534(7) ?
C12 C13 1.503(7) ?
C12 H13 0.95 no
C13 C14 1.330(7) ?
C14 C15 1.436(8) ?
C15 C16 1.353(8) ?
C15 H14 1.02 no
C16 C25 1.466(10) ?
C17 C18 1.518(8) ?
C17 H15 0.99 no
C17 H16 0.84 no
C18 C24 1.499(8) ?
C18 H17 0.96 no
C19 C20 1.505(7) ?
C20 C21 1.535(8) ?
C20 H18 1.03 no
C20 H19 1.01 no
C21 C22 1.538(9) ?
C21 H20 1.06 no
C21 H21 0.95 no
C22 C23 1.537(9) ?
C22 H22 1.08 no
C22 H23 1.01 no
C23 C24 1.341(9) ?
C23 H24 0.92 no
C24 H25 1.06 no
C25 C26 1.33(2) ?
C25 C27 1.45(2) ?
C26 C27 1.09(2) ?
C26 C28 1.61(2) ?
C27 C28 1.62(2) ?
C28 C29 1.216(12) ?
C29 H26 1.10 no
C29 H27 1.04 no

loop_
_geom_contact_atom_site_label_1
_geom_contact_atom_site_label_2
_geom_contact_distance
_geom_contact_site_symmetry_2
_geom_contact_publ_flag
O1 C23 3.477(8) 3_455 no
O1 C26 3.58(2) 4_545 no
O2 C6 3.378(8) 3_455 no
O2 C5 3.531(7) 3_455 no
O3 C29 3.454(10) 4_545 no
O4 C18 3.191(7) 3_465 no
O4 C24 3.370(8) 3_465 no
O4 C4 3.558(8) 3_455 no
C2 C24 3.519(8) 3_455 no
C3 C9 3.504(10) 4_645 no
C3 C10 3.526(8) 4_645 no
C3 C19 3.583(9) 1_545 no
C4 C20 3.410(9) 1_545 no
C4 C19 3.563(8) 1_545 no

loop_
_geom_torsion_atom_site_label_1
_geom_torsion_atom_site_label_2
_geom_torsion_atom_site_label_3
_geom_torsion_atom_site_label_4
_geom_torsion
_geom_torsion_publ_flag
S1 N1 C7 C11 150.9(4) no
S1 N1 C8 C9 159.2(5) no
S1 C1 C2 C3 -179.8(4) no
S1 C1 C5 C6 179.0(5) no
O1 S1 N1 C7 -172.8(4) no
O1 S1 N1 C8 31.5(6) no
O1 S1 C1 C2 -19.3(5) no
O1 S1 C1 C5 161.7(4) no
O2 S1 N1 C7 -42.4(5) no
O2 S1 N1 C8 162.0(5) no
O2 S1 C1 C2 -149.9(5) no
O2 S1 C1 C5 31.1(5) no
O3 C13 C12 N2 60.7(8) no
O3 C13 C12 C11 173.9(5) no
O3 C13 C14 C10 177.4(4) no
O3 C13 C14 C15 -0.3(6) no
O3 C16 C15 C14 -0.6(7) no
O3 C16 C25 C26 21.7(16) no
O3 C16 C25 C27 -33.2(15) no
O4 C19 N2 C12 7.2(8) no
O4 C19 N2 C18 172.4(5) no
O4 C19 C20 C21 -74.1(7) no
N1 S1 C1 C2 95.1(5) no
N1 S1 C1 C5 -83.8(5) no
N1 C7 C11 C10 56.8(6) no
N1 C7 C11 C12 -63.2(5) no
N1 C7 C11 C17 -177.3(4) no
N1 C8 C9 C10 44.3(10) no
N2 C12 C11 C7 -98.3(5) no
N2 C12 C11 C10 138.8(4) no
N2 C12 C11 C17 22.6(5) no
N2 C12 C13 C14 -125.8(5) no
N2 C18 C17 C11 34.9(5) no
N2 C18 C24 C23 11.4(10) no
N2 C19 C20 C21 100.3(6) no
C1 S1 N1 C7 72.1(4) no
C1 S1 N1 C8 -83.5(6) no
C1 C2 C3 C4 0.9(9) no
C1 C5 C6 C4 0.9(9) no
C2 C1 C5 C6 0.0(8) no
C2 C3 C4 C6 0.0(9) no
C3 C2 C1 C5 -0.9(8) no
C3 C4 C6 C5 -0.9(10) no
C7 N1 C8 C9 3.0(9) no
C7 C11 C10 C9 -13.7(7) no
C7 C11 C10 C14 -138.6(5) no
C7 C11 C12 C13 139.6(4) no
C7 C11 C17 C18 84.3(5) no
C8 N1 C7 C11 -52.9(7) no
C8 C9 C10 C11 -37.7(9) no
C8 C9 C10 C14 78.7(7) no
C9 C10 C11 C12 109.0(6) no
C9 C10 C11 C17 -140.9(5) no
C9 C10 C14 C13 -112.7(6) no
C9 C10 C14 C15 63.9(10) no
C10 C11 C12 C13 16.8(5) no
C10 C11 C17 C18 -149.2(5) no
C10 C14 C13 C12 2.6(7) no
C10 C14 C15 C16 -176.1(7) no
C11 C10 C14 C13 8.5(6) no
C11 C10 C14 C15 -174.9(7) no
C11 C12 N2 C18 -1.5(5) no
C11 C12 N2 C19 165.6(4) no
C11 C12 C13 C14 -12.6(6) no
C11 C17 C18 C24 -91.5(5) no
C12 N2 C18 C17 -20.6(6) no
C12 N2 C18 C24 103.7(5) no
C12 N2 C19 C20 -167.3(5) no
C12 C11 C10 C14 -15.9(6) no
C12 C11 C17 C18 -35.7(5) no
C12 C13 O3 C16 173.7(6) no
C12 C13 C14 C15 -175.1(5) no
C13 O3 C16 C15 0.4(7) no
C13 O3 C16 C25 -179.5(7) no
C13 C12 N2 C18 109.1(5) no
C13 C12 N2 C19 -83.8(6) no
C13 C12 C11 C17 -99.4(5) no
C13 C14 C15 C16 0.6(7) no
C14 C10 C11 C17 94.2(5) no
C14 C13 O3 C16 -0.0(6) no
C14 C15 C16 C25 179.3(9) no
C15 C16 C25 C26 -158.2(11) no
C15 C16 C25 C27 146.9(11) no
C16 C25 C26 C27 -101.2(13) no
C16 C25 C26 C28 -162.0(10) no
C16 C25 C27 C26 109.8(13) no
C16 C25 C27 C28 166.6(9) no
C17 C18 N2 C19 173.2(5) no
C17 C18 C24 C23 129.6(7) no
C18 N2 C19 C20 -2.2(8) no
C18 C24 C23 C22 5.3(12) no
C19 N2 C18 C24 -62.4(7) no
C19 C20 C21 C22 -45.7(7) no
C20 C21 C22 C23 -59.9(7) no
C21 C22 C23 C24 65.7(8) no
C25 C26 C27 C28 -120.2(8) no
C25 C26 C28 C27 61.9(12) no
C25 C26 C28 C29 146.9(16) no
C25 C27 C26 C28 120.2(8) no
C25 C27 C28 C26 -51.5(11) no
C25 C27 C28 C29 -173.2(12) no
C26 C25 C27 C28 56.8(11) no
C26 C27 C28 C29 -121.7(15) no
C27 C25 C26 C28 -60.8(11) no
C27 C26 C28 C29 85.0(19) no
